data_7210336
loop_
_publ_author_name
'Bia\/lo\'nska, Agata'
'Ciunik, Zbigniew'

_publ_section_title
;
 Spontaneous racemic resolution -- towards control of molecular
 recognition nature
;
_journal_issue 33
_journal_name_full CrystEngComm
_journal_page_first 6448
_journal_paper_doi 10.1039/c3ce40778k
_journal_volume 15
_journal_year 2013
_chemical_absolute_configuration rm
_chemical_formula_moiety 'C23 H27 N2 O4, C11 H9 N4 O8, C2 H6 O, H2 O'
_chemical_formula_sum 'C36 H44 N6 O14'
_chemical_formula_weight 784.77
_chemical_name_systematic
;
brucinium N-(3,5-dinitrobenzoyl)-D-asparaginate ethanol solvate hydrate
;
_space_group_crystal_system monoclinic
_space_group_IT_number 4
_space_group_name_Hall 'P 2yb'
_space_group_name_H-M_alt 'P 1 21 1'
_symmetry_space_group_name_Hall 'P 2yb'
_symmetry_space_group_name_H-M 'P 1 21 1'
_atom_sites_solution_hydrogens mixed
_audit_creation_method SHELXL-2013
_cell_angle_alpha 90
_cell_angle_beta 101.94(3)
_cell_angle_gamma 90
_cell_formula_units_Z 2
_cell_length_a 12.358(3)
_cell_length_b 8.354(2)
_cell_length_c 18.078(2)
_cell_measurement_reflns_used 4526
_cell_measurement_temperature 100(2)
_cell_measurement_theta_max 26.978
_cell_measurement_theta_min 3.304
_cell_volume 1826.0(7)
_computing_cell_refinement
;
CrysAlisPro, Agilent Technologies,
Version 1.171.36.21t (release 14-08-2012 CrysAlis171 .NET)
(compiled Aug 14 2012,18:12:40)
;
_computing_data_collection
;
CrysAlisPro, Agilent Technologies,
Version 1.171.36.21t (release 14-08-2012 CrysAlis171 .NET)
(compiled Aug 14 2012,18:12:40)
;
_computing_data_reduction
;
CrysAlisPro, Agilent Technologies,
Version 1.171.36.21t (release 14-08-2012 CrysAlis171 .NET)
(compiled Aug 14 2012,18:12:40)
;
_computing_structure_refinement 'SHELXL-2013 (Sheldrick, 2013)'
_computing_structure_solution
;
SHELXL-97 (Sheldrick, G. M. (2008). <i>Acta Cryst.</i> <b>A64</b>, 112-122.)
;
_diffrn_ambient_temperature 100(2)
_diffrn_measured_fraction_theta_full 0.993
_diffrn_measured_fraction_theta_max 0.990
_diffrn_measurement_device_type 'Xcalibur, Sapphire2'
_diffrn_measurement_method '\w scan'
_diffrn_radiation_type MoK\a
_diffrn_radiation_wavelength 0.71073
_diffrn_reflns_av_R_equivalents 0.0819
_diffrn_reflns_av_unetI/netI 0.1205
_diffrn_reflns_Laue_measured_fraction_full 0.993
_diffrn_reflns_Laue_measured_fraction_max 0.990
_diffrn_reflns_limit_h_max 15
_diffrn_reflns_limit_h_min -15
_diffrn_reflns_limit_k_max 10
_diffrn_reflns_limit_k_min -10
_diffrn_reflns_limit_l_max 23
_diffrn_reflns_limit_l_min -20
_diffrn_reflns_number 13073
_diffrn_reflns_point_group_measured_fraction_full 0.868
_diffrn_reflns_point_group_measured_fraction_max 0.855
_diffrn_reflns_theta_full 25.242
_diffrn_reflns_theta_max 26.978
_diffrn_reflns_theta_min 3.304
_diffrn_source 'fine-focus sealed tube'
_exptl_absorpt_coefficient_mu 0.111
_exptl_absorpt_correction_type none
_exptl_crystal_colour orange
_exptl_crystal_density_diffrn 1.427
_exptl_crystal_description plate
_exptl_crystal_F_000 828
_exptl_crystal_size_max 0.300
_exptl_crystal_size_mid 0.300
_exptl_crystal_size_min 0.200
_refine_diff_density_max 0.338
_refine_diff_density_min -0.583
_refine_diff_density_rms 0.087
_refine_ls_abs_structure_details
;
Flack x determined using 1213 quotients [(I+)-(I-)]/[(I+)+(I-)]
(Parsons and Flack (2004), Acta Cryst. A60, s61).
;
_refine_ls_abs_structure_Flack -3.3(10)
_refine_ls_extinction_coef 0.050(6)
_refine_ls_extinction_expression Fc^*^=kFc[1+0.001xFc^2^\l^3^/sin(2\q)]^-1/4^
_refine_ls_extinction_method SHELXL
_refine_ls_goodness_of_fit_ref 1.037
_refine_ls_hydrogen_treatment constr
_refine_ls_matrix_type full
_refine_ls_number_parameters 516
_refine_ls_number_reflns 6811
_refine_ls_number_restraints 1
_refine_ls_restrained_S_all 1.037
_refine_ls_R_factor_all 0.1125
_refine_ls_R_factor_gt 0.0766
_refine_ls_shift/su_max 0.002
_refine_ls_shift/su_mean 0.000
_refine_ls_structure_factor_coef Fsqd
_refine_ls_weighting_details
;
w=1/[\s^2^(Fo^2^)+(0.1140P)^2^]
where P=(Fo^2^+2Fc^2^)/3
;
_refine_ls_weighting_scheme calc
_refine_ls_wR_factor_gt 0.1959
_refine_ls_wR_factor_ref 0.2120
_reflns_Friedel_coverage 0.614
_reflns_Friedel_fraction_full 0.723
_reflns_Friedel_fraction_max 0.700
_reflns_number_gt 4307
_reflns_number_total 6811
_reflns_threshold_expression 'I > 2\s(I)'
_cod_data_source_file c3ce40778k.txt
_cod_data_source_block bdnbdn(1)
_cod_database_code 7210336
_shelx_space_group_comment
;
The symmetry employed for this shelxl refinement is uniquely defined
by the following loop, which should always be used as a source of
symmetry information in preference to the above space-group names.
They are only intended as comments.
;

loop_
_space_group_symop_operation_xyz
'x, y, z'
'-x, y+1/2, -z'

loop_
_atom_site_label
_atom_site_type_symbol
_atom_site_fract_x
_atom_site_fract_y
_atom_site_fract_z
_atom_site_U_iso_or_equiv
_atom_site_adp_type
_atom_site_occupancy
_atom_site_site_symmetry_order
_atom_site_calc_flag
_atom_site_refinement_flags_posn
_atom_site_refinement_flags_adp
_atom_site_refinement_flags_occupancy
_atom_site_disorder_assembly
_atom_site_disorder_group
O1 O -0.2812(4) 0.9649(6) 0.8685(3) 0.0334(13) Uani 1 1 d . . . . .
O2 O 0.3843(4) 1.3804(6) 0.9620(3) 0.0324(12) Uani 1 1 d . . . . .
O3 O 0.3031(4) 1.6293(6) 0.8872(3) 0.0324(12) Uani 1 1 d . . . . .
O4 O 0.1012(4) 0.9452(6) 0.9691(3) 0.0311(12) Uani 1 1 d . . . . .
N1 N 0.0224(4) 1.1092(7) 0.8739(3) 0.0229(13) Uani 1 1 d . . . . .
N2 N -0.2181(4) 1.4279(7) 0.7108(3) 0.0210(12) Uani 1 1 d . . . . .
H22 H -0.2224 1.5227 0.6765 0.025 Uiso 1 1 calc R U . . .
C1 C 0.2096(5) 1.2300(8) 0.9224(4) 0.0262(16) Uani 1 1 d . . . . .
H1 H 0.2370 1.1389 0.9519 0.031 Uiso 1 1 calc R U . . .
C2 C 0.2755(6) 1.3665(9) 0.9230(4) 0.0289(16) Uani 1 1 d . . . . .
C3 C 0.2344(6) 1.5030(9) 0.8813(4) 0.0305(17) Uani 1 1 d . . . . .
C4 C 0.1250(5) 1.5007(8) 0.8372(4) 0.0213(14) Uani 1 1 d . . . . .
H4 H 0.0948 1.5923 0.8093 0.026 Uiso 1 1 calc R U . . .
C5 C 0.0634(6) 1.3614(8) 0.8359(4) 0.0239(15) Uani 1 1 d . . . . .
C6 C 0.1041(5) 1.2299(8) 0.8784(4) 0.0236(15) Uani 1 1 d . . . . .
C7 C -0.0514(5) 1.3241(8) 0.7900(4) 0.0218(15) Uani 1 1 d . . . . .
C8 C -0.0853(5) 1.1743(8) 0.8306(4) 0.0251(15) Uani 1 1 d . . . . .
H8 H -0.1221 1.0941 0.7925 0.030 Uiso 1 1 calc R U . . .
C9 C 0.0187(6) 0.9927(9) 0.9242(4) 0.0264(16) Uani 1 1 d . . . . .
C10 C -0.0930(6) 0.9191(9) 0.9198(4) 0.0323(18) Uani 1 1 d . . . . .
H10A H -0.0899 0.8496 0.9645 0.039 Uiso 1 1 calc R U . . .
H10B H -0.1099 0.8499 0.8744 0.039 Uiso 1 1 calc R U . . .
C11 C -0.1892(6) 1.0414(9) 0.9161(4) 0.0298(17) Uani 1 1 d . . . . .
H11 H -0.2052 1.0534 0.9678 0.036 Uiso 1 1 calc R U . . .
C12 C -0.3855(6) 1.0551(10) 0.8555(4) 0.0348(18) Uani 1 1 d . . . . .
H12A H -0.4487 0.9798 0.8469 0.042 Uiso 1 1 calc R U . . .
H12B H -0.3890 1.1203 0.9007 0.042 Uiso 1 1 calc R U . . .
C13 C -0.3928(6) 1.1593(9) 0.7898(4) 0.0311(17) Uani 1 1 d . . . . .
H13 H -0.4444 1.1355 0.7444 0.037 Uiso 1 1 calc R U . . .
C14 C -0.3275(5) 1.2882(8) 0.7929(4) 0.0246(15) Uani 1 1 d . . . . .
C15 C -0.3336(5) 1.3988(10) 0.7255(4) 0.0295(17) Uani 1 1 d . . . . .
H15A H -0.3671 1.5021 0.7356 0.035 Uiso 1 1 calc R U . . .
H15B H -0.3809 1.3501 0.6802 0.035 Uiso 1 1 calc R U . . .
C16 C -0.1753(5) 1.2898(9) 0.6726(4) 0.0265(16) Uani 1 1 d . . . . .
H16A H -0.1888 1.3063 0.6172 0.032 Uiso 1 1 calc R U . . .
H16B H -0.2109 1.1885 0.6831 0.032 Uiso 1 1 calc R U . . .
C17 C -0.0523(6) 1.2875(9) 0.7067(4) 0.0276(16) Uani 1 1 d . . . . .
H17A H -0.0124 1.3706 0.6839 0.033 Uiso 1 1 calc R U . . .
H17B H -0.0194 1.1815 0.7007 0.033 Uiso 1 1 calc R U . . .
C18 C -0.1568(5) 1.2054(8) 0.8891(4) 0.0235(15) Uani 1 1 d . . . . .
H18 H -0.1053 1.2527 0.9338 0.028 Uiso 1 1 calc R U . . .
C19 C -0.2447(5) 1.3338(8) 0.8635(4) 0.0236(15) Uani 1 1 d . . . . .
H19 H -0.2855 1.3519 0.9051 0.028 Uiso 1 1 calc R U . . .
C20 C -0.1876(5) 1.4875(8) 0.8503(4) 0.0241(15) Uani 1 1 d . . . . .
H20A H -0.1324 1.5164 0.8963 0.029 Uiso 1 1 calc R U . . .
H20B H -0.2425 1.5752 0.8393 0.029 Uiso 1 1 calc R U . . .
C21 C -0.1306(5) 1.4659(8) 0.7841(4) 0.0221(14) Uani 1 1 d . . . . .
H21 H -0.0904 1.5665 0.7766 0.027 Uiso 1 1 calc R U . . .
C22 C 0.4284(6) 1.2434(11) 1.0064(5) 0.040(2) Uani 1 1 d . . . . .
H22A H 0.5055 1.2643 1.0311 0.060 Uiso 1 1 calc R U . . .
H22B H 0.4252 1.1497 0.9734 0.060 Uiso 1 1 calc R U . . .
H22C H 0.3847 1.2229 1.0448 0.060 Uiso 1 1 calc R U . . .
C23 C 0.2582(6) 1.7768(9) 0.8495(5) 0.0369(19) Uani 1 1 d . . . . .
H23A H 0.3156 1.8597 0.8576 0.055 Uiso 1 1 calc R U . . .
H23B H 0.1953 1.8128 0.8704 0.055 Uiso 1 1 calc R U . . .
H23C H 0.2338 1.7570 0.7952 0.055 Uiso 1 1 calc R U . . .
O5 O -0.1865(5) 1.6548(7) 0.6147(3) 0.0382(13) Uani 1 1 d . . . . .
O6 O -0.1092(5) 1.8146(7) 0.7101(3) 0.0411(14) Uani 1 1 d . . . . .
O7 O 0.0571(5) 2.1249(6) 0.5541(3) 0.0395(14) Uani 1 1 d . . . . .
O8 O -0.2357(4) 2.1154(6) 0.5087(3) 0.0365(13) Uani 1 1 d . . . . .
O9 O -0.2267(4) 1.5663(7) 0.2691(3) 0.0474(16) Uani 1 1 d . . . . .
O10 O -0.3670(4) 1.6320(7) 0.1825(3) 0.0362(13) Uani 1 1 d . . . . .
O11 O -0.5205(4) 2.1688(7) 0.1863(3) 0.0400(14) Uani 1 1 d . . . . .
O12 O -0.4383(4) 2.3324(7) 0.2730(3) 0.0434(15) Uani 1 1 d . . . . .
N3 N -0.1430(5) 1.8800(7) 0.5103(3) 0.0308(15) Uani 1 1 d . . . . .
H3 H -0.1299 1.7968 0.4837 0.037 Uiso 1 1 calc R U . . .
N4 N 0.1609(6) 1.9409(9) 0.5145(4) 0.0464(18) Uani 1 1 d . . . . .
H4A H 0.1914 2.0131 0.4898 0.056 Uiso 1 1 calc R U . . .
H4B H 0.1808 1.8398 0.5137 0.056 Uiso 1 1 calc R U . . .
N5 N -0.3024(5) 1.6602(8) 0.2420(3) 0.0328(15) Uani 1 1 d . . . . .
N6 N -0.4543(5) 2.2007(8) 0.2450(4) 0.0298(14) Uani 1 1 d . . . . .
C24 C -0.1327(7) 1.7795(10) 0.6419(5) 0.041(2) Uani 1 1 d . . . . .
C25 C -0.0873(7) 1.8901(9) 0.5892(4) 0.0339(18) Uani 1 1 d . . . . .
H25 H -0.0954 2.0024 0.6064 0.041 Uiso 1 1 calc R U . . .
C26 C 0.0346(7) 1.8585(9) 0.5958(4) 0.038(2) Uani 1 1 d . . . . .
H26A H 0.0450 1.7508 0.5755 0.046 Uiso 1 1 calc R U . . .
H26B H 0.0723 1.8605 0.6498 0.046 Uiso 1 1 calc R U . . .
C27 C 0.0858(7) 1.9839(10) 0.5525(4) 0.0377(19) Uani 1 1 d . . . . .
C28 C -0.2129(6) 1.9911(9) 0.4768(4) 0.0326(18) Uani 1 1 d . . . . .
C29 C -0.2658(6) 1.9632(9) 0.3944(4) 0.0304(17) Uani 1 1 d . . . . .
C30 C -0.2568(5) 1.8231(9) 0.3553(4) 0.0288(17) Uani 1 1 d . . . . .
H30 H -0.2119 1.7379 0.3792 0.035 Uiso 1 1 calc R U . . .
C31 C -0.3136(5) 1.8074(9) 0.2808(4) 0.0252(15) Uani 1 1 d . . . . .
C32 C -0.3803(5) 1.9279(9) 0.2438(4) 0.0292(17) Uani 1 1 d . . . . .
H32 H -0.4201 1.9157 0.1932 0.035 Uiso 1 1 calc R U . . .
C33 C -0.3862(5) 2.0671(9) 0.2841(4) 0.0254(16) Uani 1 1 d . . . . .
C34 C -0.3339(5) 2.0890(9) 0.3576(4) 0.0257(16) Uani 1 1 d . . . . .
H34 H -0.3428 2.1856 0.3835 0.031 Uiso 1 1 calc R U . . .
O35 O -0.5581(9) 1.2795(14) 0.4039(7) 0.067(4) Uani 0.621(16) 1 d . . P A 1
H35 H -0.5974 1.2913 0.3617 0.100 Uiso 0.6208 1 d . U P A 1
O351 O -0.3746(12) 1.4872(16) 0.5449(8) 0.039(5) Uani 0.379(16) 1 d . . P A 2
H351 H -0.3691 1.5670 0.5159 0.058 Uiso 0.379(16) 1 d R U P A 2
C35 C -0.5213(9) 1.4433(16) 0.4344(6) 0.076(3) Uani 1 1 d . . . . .
H35A H -0.4678 1.4881 0.4061 0.091 Uiso 0.6208 1 d . U P A 1
H35B H -0.5841 1.5142 0.4317 0.091 Uiso 0.6208 1 d . U P A 1
H35D H -0.5852 1.3747 0.4199 0.114 Uiso 0.3792 1 d . U P A 2
H35E H -0.5418 1.5514 0.4298 0.114 Uiso 0.3792 1 d . U P A 2
H35F H -0.4701 1.4187 0.4018 0.114 Uiso 0.3792 1 d . U P A 2
C36 C -0.4663(9) 1.4074(16) 0.5124(6) 0.069(3) Uani 1 1 d . . . . .
H36A H -0.4369 1.5051 0.5378 0.104 Uiso 0.6208 1 d . U P A 1
H36B H -0.4069 1.3290 0.5134 0.104 Uiso 0.6208 1 d . U P A 1
H36C H -0.5213 1.3605 0.5393 0.104 Uiso 0.6208 1 d . U P A 1
H36D H -0.4498 1.2938 0.5159 0.083 Uiso 0.3792 1 d . U P A 2
H36E H -0.5204 1.4244 0.5435 0.083 Uiso 0.3792 1 d . U P A 2
O1W O -0.6866(7) 1.2925(12) 0.2666(5) 0.089(3) Uani 1 1 d . . . . .
H11W H -0.6689 1.3588 0.2347 0.134 Uiso 1 1 d R U . . .
H12W H -0.7567 1.2994 0.2640 0.134 Uiso 1 1 d R U . . .

loop_
_atom_site_aniso_label
_atom_site_aniso_U_11
_atom_site_aniso_U_22
_atom_site_aniso_U_33
_atom_site_aniso_U_23
_atom_site_aniso_U_13
_atom_site_aniso_U_12
O1 0.025(3) 0.034(3) 0.038(3) 0.006(2) -0.003(2) -0.008(2)
O2 0.019(2) 0.035(3) 0.040(3) 0.003(2) -0.002(2) -0.006(2)
O3 0.022(3) 0.027(3) 0.046(3) -0.003(2) 0.002(2) -0.007(2)
O4 0.030(3) 0.027(3) 0.033(3) 0.006(2) -0.001(2) 0.006(2)
N1 0.022(3) 0.021(3) 0.022(3) 0.000(2) -0.002(2) 0.004(2)
N2 0.017(3) 0.020(3) 0.025(3) 0.003(2) 0.003(2) -0.004(2)
C1 0.020(3) 0.022(4) 0.036(4) 0.002(3) 0.006(3) 0.003(3)
C2 0.023(4) 0.030(4) 0.030(4) -0.007(3) -0.004(3) 0.000(3)
C3 0.036(4) 0.030(4) 0.023(4) -0.006(3) 0.000(3) -0.009(3)
C4 0.017(3) 0.021(4) 0.027(3) 0.002(3) 0.006(3) 0.003(3)
C5 0.026(4) 0.022(4) 0.024(4) -0.005(3) 0.004(3) 0.000(3)
C6 0.024(4) 0.017(3) 0.030(4) 0.000(3) 0.005(3) 0.004(3)
C7 0.020(3) 0.018(4) 0.029(4) 0.007(3) 0.006(3) 0.001(3)
C8 0.026(4) 0.020(4) 0.027(4) 0.001(3) -0.001(3) -0.002(3)
C9 0.025(4) 0.027(4) 0.024(4) 0.002(3) -0.003(3) -0.002(3)
C10 0.036(4) 0.023(4) 0.034(4) 0.011(3) -0.001(3) -0.003(3)
C11 0.029(4) 0.023(4) 0.034(4) 0.001(3) -0.002(3) -0.009(3)
C12 0.024(4) 0.037(4) 0.039(4) 0.003(4) -0.003(3) -0.013(3)
C13 0.022(4) 0.023(4) 0.045(5) -0.007(3) -0.004(3) -0.002(3)
C14 0.015(3) 0.018(3) 0.039(4) -0.001(3) 0.003(3) -0.004(3)
C15 0.017(3) 0.037(5) 0.032(4) 0.000(3) -0.001(3) 0.010(3)
C16 0.028(4) 0.022(4) 0.028(4) 0.001(3) 0.001(3) 0.004(3)
C17 0.034(4) 0.024(4) 0.023(4) 0.002(3) 0.002(3) -0.001(3)
C18 0.022(4) 0.022(4) 0.024(4) -0.002(3) -0.001(3) -0.005(3)
C19 0.019(3) 0.021(4) 0.031(4) -0.001(3) 0.005(3) -0.003(3)
C20 0.020(3) 0.014(3) 0.034(4) -0.002(3) -0.004(3) -0.004(3)
C21 0.024(3) 0.021(4) 0.019(3) 0.002(3) 0.000(3) 0.000(3)
C22 0.021(4) 0.055(6) 0.036(4) 0.003(4) -0.015(3) 0.008(4)
C23 0.038(4) 0.023(4) 0.052(5) 0.004(4) 0.013(4) -0.008(3)
O5 0.054(3) 0.024(3) 0.037(3) -0.004(2) 0.010(3) -0.011(3)
O6 0.055(4) 0.038(3) 0.027(3) -0.008(2) 0.001(3) 0.005(3)
O7 0.050(3) 0.019(3) 0.045(3) 0.000(2) 0.000(3) -0.005(3)
O8 0.047(3) 0.026(3) 0.033(3) -0.006(2) -0.001(2) -0.003(2)
O9 0.033(3) 0.046(4) 0.053(4) -0.013(3) -0.016(3) 0.023(3)
O10 0.027(3) 0.048(4) 0.030(3) -0.007(3) -0.001(2) -0.006(3)
O11 0.025(3) 0.050(4) 0.041(3) 0.007(3) -0.004(2) 0.012(3)
O12 0.037(3) 0.036(4) 0.052(4) -0.002(3) -0.004(3) 0.009(3)
N3 0.045(4) 0.015(3) 0.027(3) 0.003(2) -0.004(3) -0.003(3)
N4 0.074(5) 0.027(4) 0.041(4) 0.003(3) 0.016(4) 0.012(4)
N5 0.030(3) 0.033(4) 0.032(3) -0.006(3) -0.003(3) -0.002(3)
N6 0.021(3) 0.032(4) 0.036(4) 0.003(3) 0.004(3) 0.002(3)
C24 0.063(6) 0.027(4) 0.032(4) 0.001(4) 0.008(4) 0.010(4)
C25 0.056(5) 0.015(4) 0.027(4) -0.002(3) 0.001(3) 0.007(3)
C26 0.060(6) 0.024(4) 0.024(4) 0.003(3) -0.005(4) 0.007(4)
C27 0.056(5) 0.023(4) 0.030(4) -0.002(3) -0.001(4) -0.004(4)
C28 0.038(4) 0.021(4) 0.033(4) 0.000(3) -0.004(3) -0.007(3)
C29 0.039(4) 0.021(4) 0.030(4) -0.002(3) 0.004(3) -0.010(3)
C30 0.022(4) 0.032(4) 0.029(4) 0.004(3) -0.003(3) -0.003(3)
C31 0.011(3) 0.031(4) 0.033(4) -0.004(3) 0.002(3) 0.003(3)
C32 0.016(3) 0.032(4) 0.036(4) -0.004(3) -0.002(3) 0.002(3)
C33 0.018(3) 0.032(4) 0.028(4) 0.002(3) 0.009(3) 0.004(3)
C34 0.021(3) 0.023(4) 0.032(4) 0.001(3) 0.003(3) 0.001(3)
O35 0.066(8) 0.061(8) 0.073(8) 0.016(6) 0.012(6) 0.001(6)
O351 0.053(10) 0.022(8) 0.032(8) -0.012(6) -0.013(7) 0.000(7)
C35 0.075(7) 0.066(8) 0.076(8) -0.012(6) -0.008(6) 0.005(6)
C36 0.063(7) 0.081(8) 0.059(6) 0.010(6) 0.003(5) 0.001(6)
O1W 0.084(6) 0.097(7) 0.084(6) 0.005(5) 0.013(5) -0.011(5)

loop_
_atom_type_symbol
_atom_type_description
_atom_type_scat_dispersion_real
_atom_type_scat_dispersion_imag
_atom_type_scat_source
C C 0.0033 0.0016 'International Tables Vol C Tables 4.2.6.8 and 6.1.1.4'
H H 0.0000 0.0000 'International Tables Vol C Tables 4.2.6.8 and 6.1.1.4'
N N 0.0061 0.0033 'International Tables Vol C Tables 4.2.6.8 and 6.1.1.4'
O O 0.0106 0.0060 'International Tables Vol C Tables 4.2.6.8 and 6.1.1.4'

loop_
_geom_angle_atom_site_label_1
_geom_angle_atom_site_label_2
_geom_angle_atom_site_label_3
_geom_angle
C11 O1 C12 115.5(6)
C2 O2 C22 115.6(6)
C3 O3 C23 117.0(5)
C9 N1 C6 127.0(6)
C9 N1 C8 117.8(6)
C6 N1 C8 108.5(5)
C16 N2 C15 113.0(5)
C16 N2 C21 107.5(5)
C15 N2 C21 113.1(5)
C16 N2 H22 107.7
C15 N2 H22 107.7
C21 N2 H22 107.7
C6 C1 C2 118.9(6)
C6 C1 H1 120.5
C2 C1 H1 120.5
O2 C2 C1 125.0(6)
O2 C2 C3 114.2(6)
C1 C2 C3 120.9(6)
O3 C3 C2 116.4(6)
O3 C3 C4 124.5(6)
C2 C3 C4 119.1(6)
C5 C4 C3 118.4(6)
C5 C4 H4 120.8
C3 C4 H4 120.8
C6 C5 C4 121.6(6)
C6 C5 C7 109.5(6)
C4 C5 C7 128.9(6)
C5 C6 C1 121.0(6)
C5 C6 N1 111.2(6)
C1 C6 N1 127.6(6)
C5 C7 C21 113.0(6)
C5 C7 C17 113.2(5)
C21 C7 C17 102.2(5)
C5 C7 C8 102.7(5)
C21 C7 C8 115.2(5)
C17 C7 C8 110.9(6)
N1 C8 C18 106.1(5)
N1 C8 C7 104.0(5)
C18 C8 C7 116.2(6)
N1 C8 H8 110.1
C18 C8 H8 110.1
C7 C8 H8 110.1
O4 C9 N1 122.9(6)
O4 C9 C10 122.1(6)
N1 C9 C10 115.0(6)
C9 C10 C11 114.8(6)
C9 C10 H10A 108.6
C11 C10 H10A 108.6
C9 C10 H10B 108.6
C11 C10 H10B 108.6
H10A C10 H10B 107.5
O1 C11 C18 115.8(6)
O1 C11 C10 103.8(6)
C18 C11 C10 110.6(6)
O1 C11 H11 108.8
C18 C11 H11 108.8
C10 C11 H11 108.8
C13 C12 O1 109.9(6)
C13 C12 H12A 109.7
O1 C12 H12A 109.7
C13 C12 H12B 109.7
O1 C12 H12B 109.7
H12A C12 H12B 108.2
C14 C13 C12 120.6(6)
C14 C13 H13 119.7
C12 C13 H13 119.7
C13 C14 C19 122.3(6)
C13 C14 C15 121.7(6)
C19 C14 C15 115.9(6)
C14 C15 N2 110.2(5)
C14 C15 H15A 109.6
N2 C15 H15A 109.6
C14 C15 H15B 109.6
N2 C15 H15B 109.6
H15A C15 H15B 108.1
N2 C16 C17 104.0(5)
N2 C16 H16A 111.0
C17 C16 H16A 111.0
N2 C16 H16B 111.0
C17 C16 H16B 111.0
H16A C16 H16B 109.0
C16 C17 C7 101.6(6)
C16 C17 H17A 111.5
C7 C17 H17A 111.5
C16 C17 H17B 111.5
C7 C17 H17B 111.5
H17A C17 H17B 109.3
C19 C18 C11 120.5(6)
C19 C18 C8 112.6(5)
C11 C18 C8 107.1(5)
C19 C18 H18 105.1
C11 C18 H18 105.1
C8 C18 H18 105.1
C20 C19 C14 109.8(6)
C20 C19 C18 108.6(5)
C14 C19 C18 113.2(6)
C20 C19 H19 108.4
C14 C19 H19 108.4
C18 C19 H19 108.4
C19 C20 C21 109.4(6)
C19 C20 H20A 109.8
C21 C20 H20A 109.8
C19 C20 H20B 109.8
C21 C20 H20B 109.8
H20A C20 H20B 108.2
C20 C21 C7 115.6(5)
C20 C21 N2 109.9(5)
C7 C21 N2 102.9(5)
C20 C21 H21 109.4
C7 C21 H21 109.4
N2 C21 H21 109.4
O2 C22 H22A 109.5
O2 C22 H22B 109.5
H22A C22 H22B 109.5
O2 C22 H22C 109.5
H22A C22 H22C 109.5
H22B C22 H22C 109.5
O3 C23 H23A 109.5
O3 C23 H23B 109.5
H23A C23 H23B 109.5
O3 C23 H23C 109.5
H23A C23 H23C 109.5
H23B C23 H23C 109.5
C28 N3 C25 122.7(6)
C28 N3 H3 118.7
C25 N3 H3 118.7
C27 N4 H4A 120.0
C27 N4 H4B 120.0
H4A N4 H4B 120.0
O10 N5 O9 121.8(7)
O10 N5 C31 118.9(6)
O9 N5 C31 119.3(6)
O12 N6 O11 125.5(6)
O12 N6 C33 117.1(6)
O11 N6 C33 117.4(6)
O6 C24 O5 124.8(8)
O6 C24 C25 116.1(8)
O5 C24 C25 119.1(7)
N3 C25 C26 109.3(6)
N3 C25 C24 114.8(7)
C26 C25 C24 109.6(6)
N3 C25 H25 107.6
C26 C25 H25 107.6
C24 C25 H25 107.6
C25 C26 C27 110.7(6)
C25 C26 H26A 109.5
C27 C26 H26A 109.5
C25 C26 H26B 109.5
C27 C26 H26B 109.5
H26A C26 H26B 108.1
O7 C27 N4 120.8(8)
O7 C27 C26 119.5(8)
N4 C27 C26 119.7(7)
O8 C28 N3 124.0(7)
O8 C28 C29 119.3(7)
N3 C28 C29 116.7(7)
C30 C29 C34 119.2(6)
C30 C29 C28 124.6(7)
C34 C29 C28 116.1(7)
C29 C30 C31 119.8(7)
C29 C30 H30 120.1
C31 C30 H30 120.1
C32 C31 C30 122.1(7)
C32 C31 N5 119.7(6)
C30 C31 N5 118.2(6)
C31 C32 C33 116.6(6)
C31 C32 H32 121.7
C33 C32 H32 121.7
C34 C33 C32 124.1(7)
C34 C33 N6 118.1(7)
C32 C33 N6 117.8(6)
C33 C34 C29 118.2(7)
C33 C34 H34 120.9
C29 C34 H34 120.9
C35 O35 H35 107.8
C36 O351 H351 106.6
C36 C35 O35 102.1(10)
C36 C35 H35A 110.5
O35 C35 H35A 109.7
C36 C35 H35B 112.4
O35 C35 H35B 110.9
H35A C35 H35B 110.9
C36 C35 H35D 109.3
C36 C35 H35E 110.3
H35D C35 H35E 110.8
C36 C35 H35F 108.1
H35D C35 H35F 107.8
H35E C35 H35F 110.4
O351 C36 C35 120.1(12)
C35 C36 H36A 109.7
C35 C36 H36B 110.6
H36A C36 H36B 110.3
C35 C36 H36C 108.9
H36A C36 H36C 109.1
H36B C36 H36C 108.2
O351 C36 H36D 108.1
C35 C36 H36D 108.2
O351 C36 H36E 107.1
C35 C36 H36E 106.8
H36D C36 H36E 105.5
H11W O1W H12W 108.3

loop_
_geom_bond_atom_site_label_1
_geom_bond_atom_site_label_2
_geom_bond_distance
O1 C11 1.427(8)
O1 C12 1.470(9)
O2 C2 1.388(8)
O2 C22 1.438(9)
O3 C3 1.344(9)
O3 C23 1.460(9)
O4 C9 1.231(8)
N1 C9 1.339(9)
N1 C6 1.417(8)
N1 C8 1.500(8)
N2 C16 1.496(9)
N2 C15 1.524(8)
N2 C21 1.560(8)
N2 H22 1.0000
C1 C6 1.379(9)
C1 C2 1.400(10)
C1 H1 0.9500
C2 C3 1.403(10)
C3 C4 1.420(9)
C4 C5 1.389(9)
C4 H4 0.9500
C5 C6 1.375(9)
C5 C7 1.520(9)
C7 C21 1.527(9)
C7 C17 1.533(9)
C7 C8 1.552(9)
C8 C18 1.535(10)
C8 H8 1.0000
C9 C10 1.498(10)
C10 C11 1.559(11)
C10 H10A 0.9900
C10 H10B 0.9900
C11 C18 1.535(10)
C11 H11 1.0000
C12 C13 1.460(11)
C12 H12A 0.9900
C12 H12B 0.9900
C13 C14 1.340(10)
C13 H13 0.9500
C14 C19 1.510(9)
C14 C15 1.519(10)
C15 H15A 0.9900
C15 H15B 0.9900
C16 C17 1.518(9)
C16 H16A 0.9900
C16 H16B 0.9900
C17 H17A 0.9900
C17 H17B 0.9900
C18 C19 1.528(9)
C18 H18 1.0000
C19 C20 1.508(9)
C19 H19 1.0000
C20 C21 1.519(10)
C20 H20A 0.9900
C20 H20B 0.9900
C21 H21 1.0000
C22 H22A 0.9800
C22 H22B 0.9800
C22 H22C 0.9800
C23 H23A 0.9800
C23 H23B 0.9800
C23 H23C 0.9800
O5 C24 1.278(10)
O6 C24 1.243(9)
O7 C27 1.232(9)
O8 C28 1.249(9)
O9 N5 1.241(8)
O10 N5 1.223(7)
O11 N6 1.227(8)
O12 N6 1.211(8)
N3 C28 1.326(9)
N3 C25 1.451(9)
N3 H3 0.8800
N4 C27 1.314(11)
N4 H4A 0.8800
N4 H4B 0.8800
N5 C31 1.436(10)
N6 C33 1.486(9)
C24 C25 1.516(11)
C25 C26 1.509(11)
C25 H25 1.0000
C26 C27 1.523(11)
C26 H26A 0.9900
C26 H26B 0.9900
C28 C29 1.515(10)
C29 C30 1.385(11)
C29 C34 1.423(10)
C30 C31 1.390(9)
C30 H30 0.9500
C31 C32 1.383(10)
C32 C33 1.383(11)
C32 H32 0.9500
C33 C34 1.364(9)
C34 H34 0.9500
O35 C35 1.510(17)
O35 H35 0.8216
O351 C36 1.341(16)
O351 H351 0.8601
C35 C36 1.464(14)
C35 H35A 0.9889
C35 H35B 0.9698
C35 H35D 0.9673
C35 H35E 0.9366
C35 H35F 0.9725
C36 H36A 0.9697
C36 H36B 0.9802
C36 H36C 0.9949
C36 H36D 0.9696
C36 H36E 0.9693
O1W H11W 0.8600
O1W H12W 0.8600

loop_
_geom_hbond_atom_site_label_D
_geom_hbond_atom_site_label_H
_geom_hbond_atom_site_label_A
_geom_hbond_distance_DH
_geom_hbond_distance_HA
_geom_hbond_distance_DA
_geom_hbond_angle_DHA
_geom_hbond_site_symmetry_A
N2 H22 O5 1.00 1.69 2.654(8) 159.6 .
N2 H22 O351 1.00 2.73 3.252(14) 113.1 .
N3 H3 O7 0.88 1.90 2.746(8) 162.0 2_546
N4 H4A O5 0.88 2.22 3.009(9) 149.0 2_556
N4 H4A O351 0.88 2.48 3.074(18) 125.3 2_556
N4 H4B O8 0.88 2.06 2.930(9) 168.3 2_546
O35 H35 O1W 0.82 1.84 2.659(14) 173.4 .
O1W H11W O1 0.86 2.04 2.791(10) 145.2 2_456
O1W H12W O6 0.86 1.82 2.650(10) 162.4 2_446

loop_
_geom_torsion_atom_site_label_1
_geom_torsion_atom_site_label_2
_geom_torsion_atom_site_label_3
_geom_torsion_atom_site_label_4
_geom_torsion
C22 O2 C2 C1 -2.0(10)
C22 O2 C2 C3 179.0(7)
C6 C1 C2 O2 -177.1(7)
C6 C1 C2 C3 1.8(11)
C23 O3 C3 C2 -174.7(6)
C23 O3 C3 C4 4.5(10)
O2 C2 C3 O3 -2.7(10)
C1 C2 C3 O3 178.3(6)
O2 C2 C3 C4 178.0(6)
C1 C2 C3 C4 -0.9(11)
O3 C3 C4 C5 179.6(7)
C2 C3 C4 C5 -1.2(10)
C3 C4 C5 C6 2.7(10)
C3 C4 C5 C7 -175.6(7)
C4 C5 C6 C1 -1.9(10)
C7 C5 C6 C1 176.7(6)
C4 C5 C6 N1 173.9(6)
C7 C5 C6 N1 -7.5(8)
C2 C1 C6 C5 -0.4(10)
C2 C1 C6 N1 -175.4(7)
C9 N1 C6 C5 -156.4(7)
C8 N1 C6 C5 -6.2(7)
C9 N1 C6 C1 19.1(11)
C8 N1 C6 C1 169.3(7)
C6 C5 C7 C21 142.0(6)
C4 C5 C7 C21 -39.5(9)
C6 C5 C7 C17 -102.3(7)
C4 C5 C7 C17 76.1(9)
C6 C5 C7 C8 17.3(7)
C4 C5 C7 C8 -164.3(7)
C9 N1 C8 C18 46.9(7)
C6 N1 C8 C18 -106.4(6)
C9 N1 C8 C7 169.9(6)
C6 N1 C8 C7 16.7(7)
C5 C7 C8 N1 -19.8(6)
C21 C7 C8 N1 -143.1(5)
C17 C7 C8 N1 101.4(6)
C5 C7 C8 C18 96.4(6)
C21 C7 C8 C18 -27.0(8)
C17 C7 C8 C18 -142.4(6)
C6 N1 C9 O4 -22.9(11)
C8 N1 C9 O4 -170.6(6)
C6 N1 C9 C10 159.6(6)
C8 N1 C9 C10 11.8(9)
O4 C9 C10 C11 134.3(7)
N1 C9 C10 C11 -48.1(9)
C12 O1 C11 C18 -59.1(8)
C12 O1 C11 C10 179.6(5)
C9 C10 C11 O1 145.5(6)
C9 C10 C11 C18 20.6(8)
C11 O1 C12 C13 89.0(7)
O1 C12 C13 C14 -70.6(9)
C12 C13 C14 C19 -0.7(11)
C12 C13 C14 C15 -179.8(7)
C13 C14 C15 N2 -130.4(7)
C19 C14 C15 N2 50.4(8)
C16 N2 C15 C14 76.8(7)
C21 N2 C15 C14 -45.6(8)
C15 N2 C16 C17 -144.5(5)
C21 N2 C16 C17 -19.0(7)
N2 C16 C17 C7 40.5(7)
C5 C7 C17 C16 -168.8(6)
C21 C7 C17 C16 -46.9(7)
C8 C7 C17 C16 76.4(7)
O1 C11 C18 C19 48.2(9)
C10 C11 C18 C19 165.9(6)
O1 C11 C18 C8 -82.1(7)
C10 C11 C18 C8 35.6(7)
N1 C8 C18 C19 155.1(5)
C7 C8 C18 C19 40.1(7)
N1 C8 C18 C11 -70.3(6)
C7 C8 C18 C11 174.7(6)
C13 C14 C19 C20 -177.5(6)
C15 C14 C19 C20 1.6(8)
C13 C14 C19 C18 60.9(8)
C15 C14 C19 C18 -119.9(6)
C11 C18 C19 C20 172.6(6)
C8 C18 C19 C20 -59.6(7)
C11 C18 C19 C14 -65.2(8)
C8 C18 C19 C14 62.6(7)
C14 C19 C20 C21 -58.4(7)
C18 C19 C20 C21 65.8(7)
C19 C20 C21 C7 -53.9(7)
C19 C20 C21 N2 62.0(7)
C5 C7 C21 C20 -83.6(7)
C17 C7 C21 C20 154.4(6)
C8 C7 C21 C20 34.0(8)
C5 C7 C21 N2 156.6(5)
C17 C7 C21 N2 34.5(6)
C8 C7 C21 N2 -85.8(6)
C16 N2 C21 C20 -133.6(5)
C15 N2 C21 C20 -8.1(7)
C16 N2 C21 C7 -9.9(6)
C15 N2 C21 C7 115.5(6)
C28 N3 C25 C26 -131.4(7)
C28 N3 C25 C24 104.9(8)
O6 C24 C25 N3 -160.8(7)
O5 C24 C25 N3 22.6(10)
O6 C24 C25 C26 75.6(9)
O5 C24 C25 C26 -100.9(8)
N3 C25 C26 C27 61.7(8)
C24 C25 C26 C27 -171.6(6)
C25 C26 C27 O7 39.7(9)
C25 C26 C27 N4 -141.1(7)
C25 N3 C28 O8 1.6(12)
C25 N3 C28 C29 -179.3(7)
O8 C28 C29 C30 -172.5(7)
N3 C28 C29 C30 8.3(11)
O8 C28 C29 C34 3.8(10)
N3 C28 C29 C34 -175.3(6)
C34 C29 C30 C31 0.3(10)
C28 C29 C30 C31 176.6(7)
C29 C30 C31 C32 -0.3(10)
C29 C30 C31 N5 -179.9(6)
O10 N5 C31 C32 -13.4(10)
O9 N5 C31 C32 165.6(7)
O10 N5 C31 C30 166.2(6)
O9 N5 C31 C30 -14.8(10)
C30 C31 C32 C33 1.2(10)
N5 C31 C32 C33 -179.2(6)
C31 C32 C33 C34 -2.3(10)
C31 C32 C33 N6 178.0(6)
O12 N6 C33 C34 17.8(9)
O11 N6 C33 C34 -163.5(6)
O12 N6 C33 C32 -162.6(7)
O11 N6 C33 C32 16.2(9)
C32 C33 C34 C29 2.4(10)
N6 C33 C34 C29 -178.0(6)
C30 C29 C34 C33 -1.3(10)
C28 C29 C34 C33 -177.9(6)
O35 C35 C36 O351 142.3(12)
